data_2013870
loop_
_publ_author_name
'Thamotharan, S.'
'Parthasarathi, V.'
'Gupta, Ranju'
'Jindal, D. P.'
'Linden, Anthony'

_publ_section_title
;An aza-steroidal [17,16-<i>c</i>]pyrazole derivative:
 2'-(<i>p</i>-fluorophenyl)-17a-aza-2'<i>H</i>-pyrazolo[4',3':16,17]-<i>D</i>-homoandrost-4-en-3-one
;
_journal_issue 2
_journal_name_full 'Acta Crystallographica Section C'
_journal_page_first o158
_journal_page_last o160
_journal_paper_doi 10.1107/S0108270103029159
_journal_volume 60
_journal_year 2004
_chemical_formula_iupac 'C26 H30 F N3 O'
_chemical_formula_moiety 'C26 H30 F N3 O'
_chemical_formula_sum 'C26 H30 F N3 O'
_chemical_formula_weight 419.53
_chemical_melting_point 499
_chemical_name_systematic 2'-(p-fluorophenyl)-17a-aza-2'H-pyrazolo[4',3':16,17]-D-homoandrost-4-en-3-one
_space_group_IT_number 4
_symmetry_cell_setting monoclinic
_symmetry_space_group_name_Hall 'P 2yb'
_symmetry_space_group_name_H-M 'P 1 21 1'
_atom_sites_solution_hydrogens geom
_atom_sites_solution_primary direct
_atom_sites_solution_secondary difmap
_audit_creation_method SHELXL97
_cell_angle_alpha 90
_cell_angle_beta 102.1562(8)
_cell_angle_gamma 90
_cell_formula_units_Z 4
_cell_length_a 13.5243(2)
_cell_length_b 7.39830(10)
_cell_length_c 21.8934(3)
_cell_measurement_reflns_used 6708
_cell_measurement_temperature 160(2)
_cell_measurement_theta_max 30.03
_cell_measurement_theta_min 1.00
_cell_volume 2141.47(5)
_computing_cell_refinement 'DENZO-SMN (Otwinowski & Minor, 1997)'
_computing_data_collection 'COLLECT (Nonius, 2000)'
_computing_data_reduction 'DENZO-SMN and SCALEPACK (Otwinowski & Minor, 1997)'
_computing_molecular_graphics 'ORTEP-3 (Farrugia, 1997)'
_computing_publication_material 'SHELXL97 and PLATON (Spek, 2003)'
_computing_structure_refinement 'SHELXL97 (Sheldrick, 1997)'
_computing_structure_solution 'SIR92 (Altomare et al., 1994)'
_diffrn_ambient_temperature 160(2)
_diffrn_detector_area_resol_mean 9
_diffrn_measured_fraction_theta_full 0.997
_diffrn_measured_fraction_theta_max 0.997
_diffrn_measurement_device_type 'Nonius KappaCCD area-detector'
_diffrn_measurement_method '\f and \w scans with \k offsets'
_diffrn_radiation_monochromator 'horizontally mounted graphite crystal'
_diffrn_radiation_source 'Nonius FR590 sealed tube generator'
_diffrn_radiation_type 'Mo K\a'
_diffrn_radiation_wavelength 0.71073
_diffrn_reflns_av_R_equivalents 0.055
_diffrn_reflns_av_sigmaI/netI 0.0418
_diffrn_reflns_limit_h_max 19
_diffrn_reflns_limit_h_min 0
_diffrn_reflns_limit_k_max 10
_diffrn_reflns_limit_k_min 0
_diffrn_reflns_limit_l_max 30
_diffrn_reflns_limit_l_min -30
_diffrn_reflns_number 64206
_diffrn_reflns_theta_full 30.03
_diffrn_reflns_theta_max 30.03
_diffrn_reflns_theta_min 1.54
_diffrn_standards_decay_% 0
_diffrn_standards_number 0
_exptl_absorpt_coefficient_mu 0.0860
_exptl_absorpt_correction_type none
_exptl_crystal_colour colourless
_exptl_crystal_density_diffrn 1.301
_exptl_crystal_density_meas ?
_exptl_crystal_density_method 'not measured'
_exptl_crystal_description prism
_exptl_crystal_F_000 896
_exptl_crystal_size_max 0.30
_exptl_crystal_size_mid 0.28
_exptl_crystal_size_min 0.15
_refine_diff_density_max 0.230
_refine_diff_density_min -0.185
_refine_ls_extinction_method none
_refine_ls_goodness_of_fit_ref 1.019
_refine_ls_hydrogen_treatment mixed
_refine_ls_matrix_type full
_refine_ls_number_parameters 571
_refine_ls_number_reflns 6704
_refine_ls_number_restraints 1
_refine_ls_restrained_S_all 1.018
_refine_ls_R_factor_all 0.0562
_refine_ls_R_factor_gt 0.0411
_refine_ls_shift/su_max 0.000
_refine_ls_shift/su_mean 0.000
_refine_ls_structure_factor_coef Fsqd
_refine_ls_weighting_details 'calc w = 1/[\s^2^(Fo^2^)+(0.0503P)^2^+0.2257P] where P=(Fo^2^+2Fc^2^)/3'
_refine_ls_weighting_scheme calc
_refine_ls_wR_factor_gt 0.0908
_refine_ls_wR_factor_ref 0.0995
_reflns_number_gt 5595
_reflns_number_total 6714
_reflns_threshold_expression I>2\s(I)
_cod_data_source_file sk1692.cif
_cod_data_source_block I
_cod_depositor_comments
;
The following automatic conversions were performed:

'_exptl_crystal_density_meas' value 'not measured' was changed to '?'
- the value is perceived as not measured.

Automatic conversion script
Id: cif_fix_values 3008 2015-01-20 13:52:24Z robertas 
;
_cod_original_sg_symbol_H-M 'P 21'
_cod_database_code 2013870
_cod_database_fobs_code 2013870

loop_
_symmetry_equiv_pos_as_xyz
'x, y, z'
'-x, y+1/2, -z'

loop_
_atom_site_label
_atom_site_fract_x
_atom_site_fract_y
_atom_site_fract_z
_atom_site_U_iso_or_equiv
_atom_site_adp_type
_atom_site_calc_flag
_atom_site_refinement_flags
_atom_site_occupancy
_atom_site_disorder_assembly
_atom_site_disorder_group
_atom_site_type_symbol
F26A 0.93563(11) 0.6916(2) 0.45681(6) 0.0608(4) Uani d . 1 . . F
O3A 0.64070(11) 0.8096(2) -0.28067(6) 0.0440(4) Uani d . 1 . . O
N17A 0.83048(12) 0.9618(2) 0.17080(7) 0.0274(3) Uani d . 1 . . N
H171 0.8706(16) 0.889(3) 0.1948(9) 0.030(6) Uiso d . 1 . . H
N20A 0.83126(12) 1.1636(2) 0.25918(7) 0.0319(4) Uani d . 1 . . N
N21A 0.82075(13) 1.3467(2) 0.26969(8) 0.0359(4) Uani d . 1 . . N
C1A 0.77864(14) 0.7205(3) -0.12396(8) 0.0287(4) Uani d . 1 . . C
H11 0.8337 0.6385 -0.1038 0.034 Uiso calc R 1 . . H
H12 0.7154 0.6781 -0.1127 0.034 Uiso calc R 1 . . H
C2A 0.76691(15) 0.7073(3) -0.19464(8) 0.0349(4) Uani d . 1 . . C
H21 0.8330 0.7312 -0.2057 0.042 Uiso calc R 1 . . H
H22 0.7458 0.5831 -0.2084 0.042 Uiso calc R 1 . . H
C3A 0.69016(14) 0.8396(3) -0.22810(8) 0.0335(4) Uani d . 1 . . C
C4A 0.68109(14) 1.0100(3) -0.19577(8) 0.0328(4) Uani d . 1 . . C
H41 0.6367 1.0996 -0.2173 0.039 Uiso calc R 1 . . H
C5A 0.73176(14) 1.0472(3) -0.13751(8) 0.0287(4) Uani d . 1 . . C
C6A 0.72597(16) 1.2325(3) -0.11010(9) 0.0345(4) Uani d . 1 . . C
H61 0.6680 1.2982 -0.1357 0.041 Uiso calc R 1 . . H
H62 0.7883 1.3001 -0.1124 0.041 Uiso calc R 1 . . H
C7A 0.71387(15) 1.2292(3) -0.04201(8) 0.0328(4) Uani d . 1 . . C
H71 0.7205 1.3537 -0.0251 0.039 Uiso calc R 1 . . H
H72 0.6454 1.1849 -0.0405 0.039 Uiso calc R 1 . . H
C8A 0.79300(13) 1.1077(3) -0.00106(8) 0.0260(4) Uani d . 1 . . C
H81 0.8614 1.1563 -0.0026 0.031 Uiso calc R 1 . . H
C9A 0.78460(13) 0.9162(2) -0.02945(8) 0.0250(4) Uani d . 1 . . C
H91 0.7130 0.8772 -0.0322 0.030 Uiso calc R 1 . . H
C10A 0.80224(13) 0.9129(3) -0.09776(8) 0.0266(4) Uani d . 1 . . C
C11A 0.85062(14) 0.7776(3) 0.01259(8) 0.0294(4) Uani d . 1 . . C
H111 0.8344 0.6548 -0.0046 0.035 Uiso calc R 1 . . H
H112 0.9227 0.8019 0.0129 0.035 Uiso calc R 1 . . H
C12A 0.83405(15) 0.7846(3) 0.07924(8) 0.0281(4) Uani d . 1 . . C
H121 0.7634 0.7498 0.0794 0.034 Uiso calc R 1 . . H
H122 0.8794 0.6963 0.1053 0.034 Uiso calc R 1 . . H
C13A 0.85460(13) 0.9724(3) 0.10753(7) 0.0250(4) Uani d . 1 . . C
C14A 0.78224(13) 1.1097(2) 0.06784(8) 0.0256(4) Uani d . 1 . . C
H141 0.7117 1.0707 0.0684 0.031 Uiso calc R 1 . . H
C15A 0.79608(14) 1.3017(3) 0.09601(8) 0.0293(4) Uani d . 1 . . C
H151 0.8569 1.3585 0.0859 0.035 Uiso calc R 1 . . H
H152 0.7367 1.3771 0.0778 0.035 Uiso calc R 1 . . H
C16A 0.80736(14) 1.2917(3) 0.16569(9) 0.0292(4) Uani d . 1 . . C
C17A 0.82387(14) 1.1301(3) 0.19689(8) 0.0283(4) Uani d . 1 . . C
C18A 0.96644(13) 1.0250(3) 0.11412(9) 0.0311(4) Uani d . 1 . . C
H181 0.9807 1.1343 0.1398 0.047 Uiso calc R 1 . . H
H182 0.9803 1.0483 0.0727 0.047 Uiso calc R 1 . . H
H183 1.0096 0.9260 0.1341 0.047 Uiso calc R 1 . . H
C19A 0.91197(14) 0.9679(3) -0.10031(9) 0.0329(4) Uani d . 1 . . C
H191 0.9208 0.9610 -0.1435 0.049 Uiso calc R 1 . . H
H192 0.9597 0.8857 -0.0741 0.049 Uiso calc R 1 . . H
H193 0.9247 1.0919 -0.0849 0.049 Uiso calc R 1 . . H
C22A 0.80583(15) 1.4194(3) 0.21296(9) 0.0340(4) Uani d . 1 . . C
H221 0.7952 1.5450 0.2052 0.041 Uiso calc R 1 . . H
C23A 0.85678(14) 1.0425(3) 0.31009(8) 0.0301(4) Uani d . 1 . . C
C24A 0.81643(15) 0.8700(3) 0.30567(9) 0.0346(4) Uani d . 1 . . C
H241 0.7697 0.8342 0.2690 0.042 Uiso calc R 1 . . H
C25A 0.84420(16) 0.7492(3) 0.35484(9) 0.0389(5) Uani d . 1 . . C
H251 0.8191 0.6288 0.3518 0.047 Uiso calc R 1 . . H
C26A 0.90889(16) 0.8090(4) 0.40784(9) 0.0410(5) Uani d . 1 . . C
C27A 0.94871(15) 0.9799(4) 0.41414(9) 0.0416(5) Uani d . 1 . . C
H271 0.9929 1.0162 0.4519 0.050 Uiso calc R 1 . . H
C28A 0.92325(14) 1.0991(3) 0.36434(9) 0.0367(5) Uani d . 1 . . C
H281 0.9508 1.2177 0.3672 0.044 Uiso calc R 1 . . H
F26B 0.50302(12) 0.1489(3) 0.04360(6) 0.0726(5) Uani d . 1 . . F
O3B 1.00431(10) 0.2061(2) 0.77531(6) 0.0409(3) Uani d . 1 . . O
N17B 0.63298(12) 0.3303(2) 0.34312(7) 0.0275(3) Uani d . 1 . . N
H172 0.6866(18) 0.297(4) 0.3336(10) 0.042(7) Uiso d . 1 . . H
N20B 0.57358(12) 0.5524(2) 0.26091(7) 0.0292(3) Uani d . 1 . . N
N21B 0.54452(12) 0.7309(2) 0.25586(7) 0.0339(4) Uani d . 1 . . N
C1B 0.85595(15) 0.0665(3) 0.62605(8) 0.0350(4) Uani d . 1 . . C
H13 0.8240 -0.0471 0.6078 0.042 Uiso calc R 1 . . H
H14 0.9131 0.0933 0.6057 0.042 Uiso calc R 1 . . H
C2B 0.89697(17) 0.0381(3) 0.69581(9) 0.0370(5) Uani d . 1 . . C
H23 0.8420 -0.0070 0.7154 0.044 Uiso calc R 1 . . H
H24 0.9510 -0.0545 0.7019 0.044 Uiso calc R 1 . . H
C3B 0.93861(14) 0.2102(3) 0.72720(8) 0.0306(4) Uani d . 1 . . C
C4B 0.89392(15) 0.3784(3) 0.70008(8) 0.0318(4) Uani d . 1 . . C
H42 0.9193 0.4886 0.7195 0.038 Uiso calc R 1 . . H
C5B 0.81865(14) 0.3871(3) 0.64901(8) 0.0277(4) Uani d . 1 . . C
C6B 0.76515(16) 0.5618(3) 0.62932(8) 0.0355(4) Uani d . 1 . . C
H63 0.8061 0.6624 0.6512 0.043 Uiso calc R 1 . . H
H64 0.6996 0.5615 0.6426 0.043 Uiso calc R 1 . . H
C7B 0.74563(15) 0.5966(3) 0.55868(8) 0.0303(4) Uani d . 1 . . C
H73 0.7017 0.7042 0.5486 0.036 Uiso calc R 1 . . H
H74 0.8107 0.6229 0.5466 0.036 Uiso calc R 1 . . H
C8B 0.69525(13) 0.4355(2) 0.52090(7) 0.0247(4) Uani d . 1 . . C
H82 0.6276 0.4160 0.5314 0.030 Uiso calc R 1 . . H
C9B 0.76004(13) 0.2645(2) 0.54019(8) 0.0245(3) Uani d . 1 . . C
H92 0.8281 0.2905 0.5312 0.029 Uiso calc R 1 . . H
C10B 0.77796(13) 0.2208(3) 0.61146(8) 0.0269(4) Uani d . 1 . . C
C11B 0.71825(15) 0.1016(3) 0.49992(8) 0.0305(4) Uani d . 1 . . C
H113 0.7649 -0.0021 0.5109 0.037 Uiso calc R 1 . . H
H114 0.6519 0.0670 0.5087 0.037 Uiso calc R 1 . . H
C12B 0.70572(15) 0.1435(3) 0.43066(8) 0.0308(4) Uani d . 1 . . C
H123 0.7728 0.1704 0.4215 0.037 Uiso calc R 1 . . H
H124 0.6783 0.0356 0.4061 0.037 Uiso calc R 1 . . H
C13B 0.63550(13) 0.3030(2) 0.41053(7) 0.0250(4) Uani d . 1 . . C
C14B 0.67903(13) 0.4701(2) 0.44983(7) 0.0240(3) Uani d . 1 . . C
H142 0.7473 0.4938 0.4407 0.029 Uiso calc R 1 . . H
C15B 0.61383(15) 0.6396(3) 0.42849(8) 0.0307(4) Uani d . 1 . . C
H153 0.5510 0.6345 0.4449 0.037 Uiso calc R 1 . . H
H154 0.6516 0.7497 0.4452 0.037 Uiso calc R 1 . . H
C16B 0.58786(14) 0.6472(3) 0.35839(8) 0.0292(4) Uani d . 1 . . C
C17B 0.60014(13) 0.5018(3) 0.32233(8) 0.0273(4) Uani d . 1 . . C
C18B 0.52654(13) 0.2605(3) 0.41605(8) 0.0315(4) Uani d . 1 . . C
H184 0.4808 0.3531 0.3938 0.047 Uiso calc R 1 . . H
H185 0.5225 0.2597 0.4602 0.047 Uiso calc R 1 . . H
H186 0.5068 0.1418 0.3976 0.047 Uiso calc R 1 . . H
C19B 0.67893(15) 0.1657(4) 0.63078(9) 0.0405(5) Uani d . 1 . . C
H194 0.6913 0.1520 0.6763 0.061 Uiso calc R 1 . . H
H195 0.6549 0.0507 0.6108 0.061 Uiso calc R 1 . . H
H196 0.6276 0.2593 0.6175 0.061 Uiso calc R 1 . . H
C22B 0.55308(14) 0.7854(3) 0.31462(8) 0.0329(4) Uani d . 1 . . C
H222 0.5375 0.9043 0.3259 0.039 Uiso calc R 1 . . H
C23B 0.56032(14) 0.4450(3) 0.20570(8) 0.0317(4) Uani d . 1 . . C
C24B 0.54753(15) 0.2598(3) 0.20783(9) 0.0367(5) Uani d . 1 . . C
H242 0.5513 0.2016 0.2469 0.044 Uiso calc R 1 . . H
C25B 0.52929(16) 0.1581(4) 0.15320(9) 0.0447(5) Uani d . 1 . . C
H252 0.5213 0.0307 0.1543 0.054 Uiso calc R 1 . . H
C26B 0.52323(17) 0.2470(4) 0.09777(9) 0.0479(6) Uani d . 1 . . C
C27B 0.53627(17) 0.4288(4) 0.09393(9) 0.0493(6) Uani d . 1 . . C
H272 0.5321 0.4852 0.0545 0.059 Uiso calc R 1 . . H
C28B 0.55582(16) 0.5311(4) 0.14874(9) 0.0418(5) Uani d . 1 . . C
H282 0.5659 0.6580 0.1471 0.050 Uiso calc R 1 . . H

loop_
_atom_site_aniso_label
_atom_site_aniso_U_11
_atom_site_aniso_U_22
_atom_site_aniso_U_33
_atom_site_aniso_U_12
_atom_site_aniso_U_13
_atom_site_aniso_U_23
F26A 0.0646(9) 0.0798(11) 0.0369(7) 0.0098(8) 0.0083(6) 0.0217(7)
O3A 0.0476(8) 0.0563(10) 0.0251(7) 0.0006(8) 0.0005(6) -0.0034(7)
N17A 0.0356(8) 0.0235(8) 0.0233(7) 0.0009(7) 0.0064(6) 0.0011(6)
N20A 0.0389(9) 0.0310(9) 0.0265(7) 0.0008(7) 0.0081(6) -0.0062(7)
N21A 0.0387(9) 0.0323(9) 0.0367(9) -0.0016(7) 0.0082(7) -0.0103(8)
C1A 0.0357(9) 0.0252(9) 0.0246(8) 0.0010(8) 0.0051(7) -0.0001(7)
C2A 0.0426(11) 0.0352(11) 0.0258(8) 0.0024(9) 0.0051(7) -0.0045(8)
C3A 0.0350(10) 0.0410(11) 0.0242(9) -0.0044(9) 0.0057(7) 0.0019(8)
C4A 0.0336(9) 0.0375(11) 0.0267(9) 0.0042(8) 0.0050(7) 0.0058(8)
C5A 0.0301(9) 0.0288(10) 0.0280(9) 0.0016(8) 0.0079(7) 0.0057(8)
C6A 0.0442(11) 0.0265(10) 0.0309(9) 0.0047(8) 0.0038(8) 0.0053(8)
C7A 0.0386(10) 0.0290(10) 0.0294(9) 0.0068(8) 0.0039(7) 0.0004(8)
C8A 0.0280(8) 0.0244(9) 0.0251(8) 0.0015(7) 0.0044(6) 0.0012(7)
C9A 0.0278(8) 0.0231(9) 0.0237(8) -0.0005(7) 0.0044(6) 0.0004(7)
C10A 0.0287(9) 0.0259(9) 0.0247(8) 0.0007(7) 0.0043(7) 0.0014(7)
C11A 0.0397(10) 0.0230(9) 0.0245(8) 0.0045(8) 0.0044(7) -0.0006(7)
C12A 0.0378(9) 0.0228(9) 0.0233(8) 0.0009(8) 0.0055(7) 0.0015(7)
C13A 0.0296(9) 0.0234(9) 0.0219(8) -0.0002(7) 0.0048(6) -0.0003(7)
C14A 0.0272(8) 0.0234(9) 0.0261(8) -0.0012(7) 0.0051(7) 0.0000(7)
C15A 0.0343(9) 0.0236(9) 0.0297(9) 0.0004(7) 0.0061(7) -0.0013(7)
C16A 0.0322(9) 0.0260(9) 0.0298(9) -0.0009(8) 0.0072(7) -0.0053(7)
C17A 0.0279(9) 0.0316(10) 0.0262(8) -0.0021(7) 0.0074(7) -0.0034(8)
C18A 0.0302(9) 0.0312(10) 0.0316(9) 0.0001(8) 0.0058(7) 0.0020(8)
C19A 0.0313(9) 0.0355(11) 0.0326(9) 0.0010(8) 0.0084(7) 0.0021(8)
C22A 0.0364(10) 0.0308(11) 0.0359(10) -0.0005(8) 0.0099(8) -0.0053(8)
C23A 0.0306(9) 0.0368(10) 0.0240(8) 0.0015(8) 0.0083(7) -0.0050(8)
C24A 0.0383(10) 0.0413(12) 0.0250(9) -0.0045(9) 0.0087(7) -0.0037(8)
C25A 0.0432(11) 0.0423(12) 0.0340(10) -0.0015(9) 0.0145(8) 0.0034(9)
C26A 0.0394(11) 0.0574(15) 0.0283(10) 0.0090(10) 0.0121(8) 0.0094(10)
C27A 0.0342(10) 0.0634(16) 0.0268(9) 0.0054(10) 0.0052(8) -0.0056(10)
C28A 0.0330(10) 0.0466(13) 0.0307(9) -0.0019(9) 0.0071(8) -0.0082(9)
F26B 0.0783(10) 0.1054(14) 0.0295(6) 0.0167(10) 0.0010(6) -0.0274(8)
O3B 0.0416(8) 0.0449(9) 0.0297(7) -0.0006(7) -0.0075(6) -0.0029(6)
N17B 0.0329(8) 0.0303(8) 0.0194(7) 0.0051(7) 0.0056(6) -0.0021(6)
N20B 0.0338(8) 0.0316(9) 0.0208(7) 0.0018(7) 0.0030(6) 0.0018(6)
N21B 0.0389(9) 0.0321(9) 0.0284(8) -0.0017(7) 0.0016(6) 0.0052(7)
C1B 0.0457(11) 0.0271(10) 0.0272(9) -0.0004(9) -0.0039(8) -0.0001(8)
C2B 0.0453(11) 0.0320(11) 0.0283(9) -0.0023(9) -0.0045(8) 0.0039(8)
C3B 0.0320(9) 0.0363(11) 0.0227(8) -0.0027(8) 0.0041(7) -0.0013(8)
C4B 0.0375(10) 0.0324(10) 0.0238(9) -0.0052(8) 0.0029(7) -0.0043(8)
C5B 0.0332(9) 0.0304(10) 0.0206(8) -0.0032(8) 0.0079(7) -0.0004(7)
C6B 0.0499(12) 0.0322(11) 0.0220(9) 0.0023(9) 0.0022(8) -0.0046(8)
C7B 0.0406(10) 0.0240(9) 0.0239(8) 0.0010(8) 0.0012(7) -0.0012(7)
C8B 0.0293(8) 0.0252(9) 0.0195(7) -0.0019(7) 0.0048(6) -0.0018(7)
C9B 0.0267(8) 0.0253(9) 0.0207(8) -0.0024(7) 0.0033(6) -0.0012(7)
C10B 0.0302(9) 0.0277(9) 0.0214(8) -0.0053(7) 0.0022(6) 0.0013(7)
C11B 0.0398(10) 0.0239(9) 0.0241(8) 0.0011(8) -0.0017(7) 0.0008(7)
C12B 0.0392(10) 0.0272(9) 0.0238(8) 0.0049(8) 0.0013(7) -0.0031(7)
C13B 0.0302(9) 0.0250(9) 0.0190(8) 0.0015(7) 0.0035(6) -0.0022(7)
C14B 0.0291(8) 0.0236(9) 0.0186(7) -0.0010(7) 0.0034(6) -0.0012(7)
C15B 0.0424(10) 0.0250(9) 0.0225(8) 0.0034(8) 0.0021(7) -0.0018(7)
C16B 0.0336(9) 0.0285(10) 0.0238(8) -0.0009(8) 0.0022(7) -0.0005(7)
C17B 0.0275(8) 0.0322(10) 0.0217(8) 0.0008(7) 0.0039(6) 0.0016(7)
C18B 0.0317(9) 0.0340(10) 0.0274(9) -0.0031(8) 0.0032(7) -0.0007(8)
C19B 0.0382(10) 0.0540(14) 0.0288(9) -0.0136(10) 0.0058(8) 0.0065(10)
C22B 0.0395(10) 0.0269(10) 0.0296(9) 0.0005(8) 0.0010(7) 0.0020(8)
C23B 0.0283(9) 0.0455(12) 0.0207(8) 0.0061(8) 0.0040(7) -0.0003(8)
C24B 0.0378(10) 0.0470(13) 0.0244(9) 0.0002(9) 0.0045(7) -0.0055(9)
C25B 0.0429(11) 0.0554(14) 0.0335(10) 0.0011(11) 0.0028(8) -0.0145(10)
C26B 0.0418(12) 0.0766(19) 0.0233(10) 0.0143(12) 0.0018(8) -0.0139(11)
C27B 0.0456(12) 0.080(2) 0.0213(9) 0.0200(12) 0.0056(8) 0.0041(11)
C28B 0.0418(11) 0.0592(15) 0.0247(9) 0.0131(11) 0.0077(8) 0.0071(10)

loop_
_atom_type_symbol
_atom_type_description
_atom_type_scat_dispersion_real
_atom_type_scat_dispersion_imag
_atom_type_scat_source
C C 0.0033 0.0000 'International Tables Vol C Tables 4.2.6.8 and 6.1.1.4'
H H 0.0000 0.0000 'International Tables Vol C Tables 4.2.6.8 and 6.1.1.4'
N N 0.0061 0.0000 'International Tables Vol C Tables 4.2.6.8 and 6.1.1.4'
O O 0.0106 0.0000 'International Tables Vol C Tables 4.2.6.8 and 6.1.1.4'
F F 0.0171 0.0000 'International Tables Vol C Tables 4.2.6.8 and 6.1.1.4'

loop_
_geom_angle_atom_site_label_1
_geom_angle_atom_site_label_2
_geom_angle_atom_site_label_3
_geom_angle
C17A N17A C13A 112.53(15)
C17A N17A H171 113.6(15)
C13A N17A H171 111.5(14)
C17A N20A N21A 110.68(16)
C17A N20A C23A 128.70(17)
N21A N20A C23A 120.30(15)
C22A N21A N20A 103.94(16)
C2A C1A C10A 113.93(16)
C2A C1A H11 108.8
C10A C1A H11 108.8
C2A C1A H12 108.8
C10A C1A H12 108.8
H11 C1A H12 107.7
C3A C2A C1A 111.53(16)
C3A C2A H21 109.3
C1A C2A H21 109.3
C3A C2A H22 109.3
C1A C2A H22 109.3
H21 C2A H22 108.0
O3A C3A C4A 121.75(19)
O3A C3A C2A 121.7(2)
C4A C3A C2A 116.47(15)
C5A C4A C3A 123.92(18)
C5A C4A H41 118.0
C3A C4A H41 118.0
C4A C5A C6A 120.43(17)
C4A C5A C10A 122.90(18)
C6A C5A C10A 116.54(15)
C5A C6A C7A 113.47(15)
C5A C6A H61 108.9
C7A C6A H61 108.9
C5A C6A H62 108.9
C7A C6A H62 108.9
H61 C6A H62 107.7
C8A C7A C6A 111.92(15)
C8A C7A H71 109.2
C6A C7A H71 109.2
C8A C7A H72 109.2
C6A C7A H72 109.2
H71 C7A H72 107.9
C7A C8A C9A 108.65(14)
C7A C8A C14A 111.55(14)
C9A C8A C14A 112.83(14)
C7A C8A H81 107.9
C9A C8A H81 107.9
C14A C8A H81 107.9
C11A C9A C8A 112.88(13)
C11A C9A C10A 112.13(14)
C8A C9A C10A 112.77(14)
C11A C9A H91 106.1
C8A C9A H91 106.1
C10A C9A H91 106.1
C5A C10A C1A 109.59(14)
C5A C10A C19A 107.30(15)
C1A C10A C19A 110.71(16)
C5A C10A C9A 109.51(14)
C1A C10A C9A 108.00(14)
C19A C10A C9A 111.72(14)
C12A C11A C9A 111.57(15)
C12A C11A H111 109.3
C9A C11A H111 109.3
C12A C11A H112 109.3
C9A C11A H112 109.3
H111 C11A H112 108.0
C13A C12A C11A 111.71(15)
C13A C12A H121 109.3
C11A C12A H121 109.3
C13A C12A H122 109.3
C11A C12A H122 109.3
H121 C12A H122 107.9
N17A C13A C12A 105.86(14)
N17A C13A C18A 109.22(14)
C12A C13A C18A 111.15(16)
N17A C13A C14A 108.69(14)
C12A C13A C14A 109.36(13)
C18A C13A C14A 112.32(15)
C15A C14A C13A 111.79(14)
C15A C14A C8A 111.73(14)
C13A C14A C8A 111.34(14)
C15A C14A H141 107.2
C13A C14A H141 107.2
C8A C14A H141 107.2
C16A C15A C14A 109.77(15)
C16A C15A H151 109.7
C14A C15A H151 109.7
C16A C15A H152 109.7
C14A C15A H152 109.7
H151 C15A H152 108.2
C17A C16A C22A 104.18(16)
C17A C16A C15A 121.30(16)
C22A C16A C15A 134.51(19)
N20A C17A C16A 108.00(17)
N20A C17A N17A 125.27(17)
C16A C17A N17A 126.72(15)
C13A C18A H181 109.5
C13A C18A H182 109.5
H181 C18A H182 109.5
C13A C18A H183 109.5
H181 C18A H183 109.5
H182 C18A H183 109.5
C10A C19A H191 109.5
C10A C19A H192 109.5
H191 C19A H192 109.5
C10A C19A H193 109.5
H191 C19A H193 109.5
H192 C19A H193 109.5
N21A C22A C16A 113.19(19)
N21A C22A H221 123.4
C16A C22A H221 123.4
C24A C23A C28A 120.71(19)
C24A C23A N20A 120.11(17)
C28A C23A N20A 119.18(19)
C23A C24A C25A 120.09(18)
C23A C24A H241 120.0
C25A C24A H241 120.0
C26A C25A C24A 117.9(2)
C26A C25A H251 121.0
C24A C25A H251 121.0
F26A C26A C27A 118.26(19)
F26A C26A C25A 118.4(2)
C27A C26A C25A 123.4(2)
C26A C27A C28A 118.68(19)
C26A C27A H271 120.7
C28A C27A H271 120.7
C27A C28A C23A 119.2(2)
C27A C28A H281 120.4
C23A C28A H281 120.4
C17B N17B C13B 112.88(14)
C17B N17B H172 114.9(18)
C13B N17B H172 111.8(15)
C17B N20B N21B 110.66(16)
C17B N20B C23B 129.84(17)
N21B N20B C23B 118.94(15)
C22B N21B N20B 104.35(16)
C2B C1B C10B 113.45(17)
C2B C1B H13 108.9
C10B C1B H13 108.9
C2B C1B H14 108.9
C10B C1B H14 108.9
H13 C1B H14 107.7
C3B C2B C1B 111.35(17)
C3B C2B H23 109.4
C1B C2B H23 109.4
C3B C2B H24 109.4
C1B C2B H24 109.4
H23 C2B H24 108.0
O3B C3B C4B 122.35(18)
O3B C3B C2B 120.44(18)
C4B C3B C2B 117.13(14)
C5B C4B C3B 123.81(18)
C5B C4B H42 118.1
C3B C4B H42 118.1
C4B C5B C6B 120.96(17)
C4B C5B C10B 122.44(18)
C6B C5B C10B 116.43(14)
C5B C6B C7B 113.87(16)
C5B C6B H63 108.8
C7B C6B H63 108.8
C5B C6B H64 108.8
C7B C6B H64 108.8
H63 C6B H64 107.7
C8B C7B C6B 112.15(16)
C8B C7B H73 109.2
C6B C7B H73 109.2
C8B C7B H74 109.2
C6B C7B H74 109.2
H73 C7B H74 107.9
C7B C8B C9B 109.16(13)
C7B C8B C14B 111.62(14)
C9B C8B C14B 111.25(14)
C7B C8B H82 108.2
C9B C8B H82 108.2
C14B C8B H82 108.2
C11B C9B C8B 111.58(13)
C11B C9B C10B 111.95(15)
C8B C9B C10B 113.71(14)
C11B C9B H92 106.3
C8B C9B H92 106.3
C10B C9B H92 106.3
C5B C10B C1B 109.51(14)
C5B C10B C19B 107.63(16)
C1B C10B C19B 110.07(17)
C5B C10B C9B 109.63(15)
C1B C10B C9B 108.40(15)
C19B C10B C9B 111.58(14)
C12B C11B C9B 111.37(15)
C12B C11B H113 109.4
C9B C11B H113 109.4
C12B C11B H114 109.4
C9B C11B H114 109.4
H113 C11B H114 108.0
C13B C12B C11B 112.23(15)
C13B C12B H123 109.2
C11B C12B H123 109.2
C13B C12B H124 109.2
C11B C12B H124 109.2
H123 C12B H124 107.9
N17B C13B C12B 106.02(14)
N17B C13B C18B 106.54(13)
C12B C13B C18B 111.66(16)
N17B C13B C14B 111.76(14)
C12B C13B C14B 108.49(13)
C18B C13B C14B 112.21(14)
C8B C14B C15B 112.89(14)
C8B C14B C13B 112.56(14)
C15B C14B C13B 110.67(13)
C8B C14B H142 106.8
C15B C14B H142 106.8
C13B C14B H142 106.8
C16B C15B C14B 109.57(15)
C16B C15B H153 109.8
C14B C15B H153 109.8
C16B C15B H154 109.8
C14B C15B H154 109.8
H153 C15B H154 108.2
C17B C16B C22B 103.98(15)
C17B C16B C15B 122.04(17)
C22B C16B C15B 133.92(18)
C16B C17B N20B 108.30(16)
C16B C17B N17B 126.87(15)
N20B C17B N17B 124.82(16)
C13B C18B H184 109.5
C13B C18B H185 109.5
H184 C18B H185 109.5
C13B C18B H186 109.5
H184 C18B H186 109.5
H185 C18B H186 109.5
C10B C19B H194 109.5
C10B C19B H195 109.5
H194 C19B H195 109.5
C10B C19B H196 109.5
H194 C19B H196 109.5
H195 C19B H196 109.5
N21B C22B C16B 112.70(18)
N21B C22B H222 123.7
C16B C22B H222 123.7
C24B C23B C28B 120.1(2)
C24B C23B N20B 121.18(18)
C28B C23B N20B 118.6(2)
C23B C24B C25B 120.5(2)
C23B C24B H242 119.7
C25B C24B H242 119.7
C26B C25B C24B 118.0(3)
C26B C25B H252 121.0
C24B C25B H252 121.0
C27B C26B C25B 123.1(2)
C27B C26B F26B 118.4(2)
C25B C26B F26B 118.6(3)
C26B C27B C28B 119.1(2)
C26B C27B H272 120.5
C28B C27B H272 120.5
C23B C28B C27B 119.1(3)
C23B C28B H282 120.4
C27B C28B H282 120.4

loop_
_geom_bond_atom_site_label_1
_geom_bond_atom_site_label_2
_geom_bond_site_symmetry_2
_geom_bond_distance
_geom_bond_publ_flag
F26A C26A . 1.368(2) ?
O3A C3A . 1.224(2) ?
N17A C17A . 1.381(3) ?
N17A C13A . 1.491(2) ?
N17A H171 . 0.86(2) ?
N20A C17A . 1.369(2) ?
N20A N21A . 1.387(3) ?
N20A C23A . 1.415(3) ?
N21A C22A . 1.329(3) ?
C1A C2A . 1.525(2) ?
C1A C10A . 1.543(3) ?
C1A H11 . 0.9900 ?
C1A H12 . 0.9900 ?
C2A C3A . 1.501(3) ?
C2A H21 . 0.9900 ?
C2A H22 . 0.9900 ?
C3A C4A . 1.463(3) ?
C4A C5A . 1.343(3) ?
C4A H41 . 0.9500 ?
C5A C6A . 1.505(3) ?
C5A C10A . 1.518(2) ?
C6A C7A . 1.534(3) ?
C6A H61 . 0.9900 ?
C6A H62 . 0.9900 ?
C7A C8A . 1.534(2) ?
C7A H71 . 0.9900 ?
C7A H72 . 0.9900 ?
C8A C9A . 1.542(3) ?
C8A C14A . 1.546(2) ?
C8A H81 . 1.0000 ?
C9A C11A . 1.533(2) ?
C9A C10A . 1.564(2) ?
C9A H91 . 1.0000 ?
C10A C19A . 1.551(3) ?
C11A C12A . 1.523(2) ?
C11A H111 . 0.9900 ?
C11A H112 . 0.9900 ?
C12A C13A . 1.522(3) ?
C12A H121 . 0.9900 ?
C12A H122 . 0.9900 ?
C13A C18A . 1.539(2) ?
C13A C14A . 1.545(2) ?
C14A C15A . 1.544(3) ?
C14A H141 . 1.0000 ?
C15A C16A . 1.503(2) ?
C15A H151 . 0.9900 ?
C15A H152 . 0.9900 ?
C16A C17A . 1.372(3) ?
C16A C22A . 1.405(3) ?
C18A H181 . 0.9800 ?
C18A H182 . 0.9800 ?
C18A H183 . 0.9800 ?
C19A H191 . 0.9800 ?
C19A H192 . 0.9800 ?
C19A H193 . 0.9800 ?
C22A H221 . 0.9500 ?
C23A C24A . 1.383(3) ?
C23A C28A . 1.394(3) ?
C24A C25A . 1.389(3) ?
C24A H241 . 0.9500 ?
C25A C26A . 1.371(3) ?
C25A H251 . 0.9500 ?
C26A C27A . 1.370(4) ?
C27A C28A . 1.388(3) ?
C27A H271 . 0.9500 ?
C28A H281 . 0.9500 ?
F26B C26B . 1.368(3) ?
O3B C3B . 1.227(2) ?
N17B C17B . 1.389(2) ?
N17B C13B . 1.483(2) ?
N17B H172 . 0.83(2) ?
N20B C17B . 1.369(2) ?
N20B N21B . 1.376(2) ?
N20B C23B . 1.426(2) ?
N21B C22B . 1.330(2) ?
C1B C2B . 1.526(3) ?
C1B C10B . 1.542(3) ?
C1B H13 . 0.9900 ?
C1B H14 . 0.9900 ?
C2B C3B . 1.499(3) ?
C2B H23 . 0.9900 ?
C2B H24 . 0.9900 ?
C3B C4B . 1.454(3) ?
C4B C5B . 1.346(3) ?
C4B H42 . 0.9500 ?
C5B C6B . 1.500(3) ?
C5B C10B . 1.517(3) ?
C6B C7B . 1.535(2) ?
C6B H63 . 0.9900 ?
C6B H64 . 0.9900 ?
C7B C8B . 1.527(2) ?
C7B H73 . 0.9900 ?
C7B H74 . 0.9900 ?
C8B C9B . 1.546(2) ?
C8B C14B . 1.546(2) ?
C8B H82 . 1.0000 ?
C9B C11B . 1.530(2) ?
C9B C10B . 1.562(2) ?
C9B H92 . 1.0000 ?
C10B C19B . 1.542(3) ?
C11B C12B . 1.522(2) ?
C11B H113 . 0.9900 ?
C11B H114 . 0.9900 ?
C12B C13B . 1.521(3) ?
C12B H123 . 0.9900 ?
C12B H124 . 0.9900 ?
C13B C18B . 1.536(2) ?
C13B C14B . 1.549(2) ?
C14B C15B . 1.547(3) ?
C14B H142 . 1.0000 ?
C15B C16B . 1.502(2) ?
C15B H153 . 0.9900 ?
C15B H154 . 0.9900 ?
C16B C17B . 1.365(3) ?
C16B C22B . 1.412(3) ?
C18B H184 . 0.9800 ?
C18B H185 . 0.9800 ?
C18B H186 . 0.9800 ?
C19B H194 . 0.9800 ?
C19B H195 . 0.9800 ?
C19B H196 . 0.9800 ?
C22B H222 . 0.9500 ?
C23B C24B . 1.383(3) ?
C23B C28B . 1.390(3) ?
C24B C25B . 1.390(3) ?
C24B H242 . 0.9500 ?
C25B C26B . 1.367(3) ?
C25B H252 . 0.9500 ?
C26B C27B . 1.361(4) ?
C27B C28B . 1.396(3) ?
C27B H272 . 0.9500 ?
C28B H282 . 0.9500 ?

loop_
_geom_hbond_atom_site_label_D
_geom_hbond_atom_site_label_H
_geom_hbond_atom_site_label_A
_geom_hbond_site_symmetry_A
_geom_hbond_distance_DH
_geom_hbond_distance_HA
_geom_hbond_distance_DA
_geom_hbond_angle_DHA
_geom_hbond_publ_flag
C24B H242 N17B . 0.95 2.36 2.990(2) 123 yes
N17A H171 O3B 2_756 0.86(2) 2.16(2) 2.975(2) 158.6(19) yes
N17B H172 N21A 1_545 0.83(2) 2.54(2) 3.281(2) 149(2) yes
C4A H41 N21B 2_655 0.95 2.61 3.467(2) 151 yes
C27A H271 F26A 2_756 0.95 2.41 3.320(2) 161 yes
C27B H272 F26B 2_655 0.95 2.42 3.365(3) 171 yes

loop_
_geom_torsion_atom_site_label_1
_geom_torsion_atom_site_label_2
_geom_torsion_atom_site_label_3
_geom_torsion_atom_site_label_4
_geom_torsion
C17A N20A N21A C22A 0.8(2)
C23A N20A N21A C22A 174.76(16)
C10A C1A C2A C3A -53.9(2)
C1A C2A C3A O3A -151.08(19)
C1A C2A C3A C4A 31.8(2)
O3A C3A C4A C5A 178.2(2)
C2A C3A C4A C5A -4.6(3)
C3A C4A C5A C6A 173.90(17)
C3A C4A C5A C10A -1.9(3)
C4A C5A C6A C7A 137.21(18)
C10A C5A C6A C7A -46.7(2)
C5A C6A C7A C8A 50.8(2)
C6A C7A C8A C9A -56.7(2)
C6A C7A C8A C14A 178.30(15)
C7A C8A C9A C11A -172.29(15)
C14A C8A C9A C11A -48.0(2)
C7A C8A C9A C10A 59.36(19)
C14A C8A C9A C10A -176.40(14)
C4A C5A C10A C1A -18.8(2)
C6A C5A C10A C1A 165.18(16)
C4A C5A C10A C19A 101.4(2)
C6A C5A C10A C19A -74.56(19)
C4A C5A C10A C9A -137.13(18)
C6A C5A C10A C9A 46.9(2)
C2A C1A C10A C5A 46.4(2)
C2A C1A C10A C19A -71.79(19)
C2A C1A C10A C9A 165.60(15)
C11A C9A C10A C5A 177.67(15)
C8A C9A C10A C5A -53.58(19)
C11A C9A C10A C1A 58.39(19)
C8A C9A C10A C1A -172.87(14)
C11A C9A C10A C19A -63.6(2)
C8A C9A C10A C19A 65.15(19)
C8A C9A C11A C12A 50.3(2)
C10A C9A C11A C12A 178.99(15)
C9A C11A C12A C13A -57.1(2)
C17A N17A C13A C12A -166.57(15)
C17A N17A C13A C18A 73.7(2)
C17A N17A C13A C14A -49.2(2)
C11A C12A C13A N17A 177.15(14)
C11A C12A C13A C18A -64.36(18)
C11A C12A C13A C14A 60.2(2)
N17A C13A C14A C15A 62.20(19)
C12A C13A C14A C15A 177.34(15)
C18A C13A C14A C15A -58.77(19)
N17A C13A C14A C8A -172.04(14)
C12A C13A C14A C8A -56.91(19)
C18A C13A C14A C8A 66.98(18)
C7A C8A C14A C15A -60.1(2)
C9A C8A C14A C15A 177.24(14)
C7A C8A C14A C13A 174.10(15)
C9A C8A C14A C13A 51.46(19)
C13A C14A C15A C16A -42.4(2)
C8A C14A C15A C16A -167.90(14)
C14A C15A C16A C17A 12.5(2)
C14A C15A C16A C22A -168.0(2)
N21A N20A C17A C16A -0.6(2)
C23A N20A C17A C16A -173.89(18)
N21A N20A C17A N17A -179.65(18)
C23A N20A C17A N17A 7.0(3)
C22A C16A C17A N20A 0.1(2)
C15A C16A C17A N20A 179.76(16)
C22A C16A C17A N17A 179.16(19)
C15A C16A C17A N17A -1.2(3)
C13A N17A C17A N20A -160.51(16)
C13A N17A C17A C16A 20.6(3)
N20A N21A C22A C16A -0.7(2)
C17A C16A C22A N21A 0.4(2)
C15A C16A C22A N21A -179.17(19)
C17A N20A C23A C24A -42.9(3)
N21A N20A C23A C24A 144.39(19)
C17A N20A C23A C28A 136.8(2)
N21A N20A C23A C28A -35.9(3)
C28A C23A C24A C25A -1.9(3)
N20A C23A C24A C25A 177.79(18)
C23A C24A C25A C26A 2.5(3)
C24A C25A C26A F26A 179.17(18)
C24A C25A C26A C27A -1.3(3)
F26A C26A C27A C28A 179.01(18)
C25A C26A C27A C28A -0.5(3)
C26A C27A C28A C23A 1.2(3)
C24A C23A C28A C27A 0.0(3)
N20A C23A C28A C27A -179.64(17)
C17B N20B N21B C22B -0.6(2)
C23B N20B N21B C22B 171.66(16)
C10B C1B C2B C3B -53.8(2)
C1B C2B C3B O3B -154.23(19)
C1B C2B C3B C4B 29.0(2)
O3B C3B C4B C5B -176.91(19)
C2B C3B C4B C5B -0.2(3)
C3B C4B C5B C6B 170.37(18)
C3B C4B C5B C10B -4.8(3)
C4B C5B C6B C7B 137.31(19)
C10B C5B C6B C7B -47.3(2)
C5B C6B C7B C8B 50.7(2)
C6B C7B C8B C9B -54.8(2)
C6B C7B C8B C14B -178.24(15)
C7B C8B C9B C11B -175.07(14)
C14B C8B C9B C11B -51.46(19)
C7B C8B C9B C10B 57.14(18)
C14B C8B C9B C10B -179.24(14)
C4B C5B C10B C1B -19.2(2)
C6B C5B C10B C1B 165.46(16)
C4B C5B C10B C19B 100.4(2)
C6B C5B C10B C19B -74.9(2)
C4B C5B C10B C9B -138.01(18)
C6B C5B C10B C9B 46.6(2)
C2B C1B C10B C5B 48.1(2)
C2B C1B C10B C19B -70.1(2)
C2B C1B C10B C9B 167.65(16)
C11B C9B C10B C5B -179.65(15)
C8B C9B C10B C5B -52.05(19)
C11B C9B C10B C1B 60.85(19)
C8B C9B C10B C1B -171.55(14)
C11B C9B C10B C19B -60.5(2)
C8B C9B C10B C19B 67.1(2)
C8B C9B C11B C12B 53.9(2)
C10B C9B C11B C12B -177.40(15)
C9B C11B C12B C13B -58.5(2)
C17B N17B C13B C12B -160.30(15)
C17B N17B C13B C18B 80.63(18)
C17B N17B C13B C14B -42.3(2)
C11B C12B C13B N17B 178.53(15)
C11B C12B C13B C18B -65.83(19)
C11B C12B C13B C14B 58.3(2)
C7B C8B C14B C15B -58.2(2)
C9B C8B C14B C15B 179.62(14)
C7B C8B C14B C13B 175.64(15)
C9B C8B C14B C13B 53.44(18)
N17B C13B C14B C8B -172.58(14)
C12B C13B C14B C8B -56.03(19)
C18B C13B C14B C8B 67.81(18)
N17B C13B C14B C15B 60.06(19)
C12B C13B C14B C15B 176.60(14)
C18B C13B C14B C15B -59.56(19)
C8B C14B C15B C16B -171.07(15)
C13B C14B C15B C16B -43.9(2)
C14B C15B C16B C17B 14.7(3)
C14B C15B C16B C22B -162.2(2)
C22B C16B C17B N20B -0.2(2)
C15B C16B C17B N20B -177.88(17)
C22B C16B C17B N17B -179.72(17)
C15B C16B C17B N17B 2.6(3)
N21B N20B C17B C16B 0.5(2)
C23B N20B C17B C16B -170.63(18)
N21B N20B C17B N17B -179.97(17)
C23B N20B C17B N17B 8.9(3)
C13B N17B C17B C16B 11.7(3)
C13B N17B C17B N20B -167.76(16)
N20B N21B C22B C16B 0.4(2)
C17B C16B C22B N21B -0.1(2)
C15B C16B C22B N21B 177.10(19)
C17B N20B C23B C24B 17.4(3)
N21B N20B C23B C24B -153.09(19)
C17B N20B C23B C28B -165.45(18)
N21B N20B C23B C28B 24.0(3)
C28B C23B C24B C25B -0.5(3)
N20B C23B C24B C25B 176.54(17)
C23B C24B C25B C26B -0.8(3)
C24B C25B C26B C27B 1.4(3)
C24B C25B C26B F26B -178.54(18)
C25B C26B C27B C28B -0.6(4)
F26B C26B C27B C28B 179.29(17)
C24B C23B C28B C27B 1.3(3)
N20B C23B C28B C27B -175.86(18)
C26B C27B C28B C23B -0.7(3)
C19A C10A C13A C18A -1.31(15)
C19B C10B C13B C18B 1.88(17)

loop_
_cod_related_entry_id
_cod_related_entry_database
_cod_related_entry_code
1 ChemSpider 24725045
